data_7059421
loop_
_publ_author_name
'Madarasi, Packirisamy Kuzhalmozhi'
'Sivasankar, Chinnappan'

_publ_section_title
;
 Infrared spectroscopic detection of ketene formation from carbene and CO
 sources: an amide synthesis
;
_journal_issue 21
_journal_name_full 'New Journal of Chemistry'
_journal_page_first 8718
_journal_page_last 8727
_journal_paper_doi 10.1039/C9NJ06161D
_journal_volume 44
_journal_year 2020
_chemical_formula_moiety '0.67(C24 H35 N O3)'
_chemical_formula_sum 'C16 H23.333 N0.667 O2'
_chemical_formula_weight 257.03
_space_group_crystal_system monoclinic
_space_group_IT_number 14
_space_group_name_Hall '-P 2ybc'
_space_group_name_H-M_alt 'P 1 21/c 1'
_symmetry_Int_Tables_number 14
_atom_sites_solution_primary direct
_audit_creation_date 2019-08-20
_audit_creation_method
;
Olex2 1.2-alpha
(compiled 2018.07.26 svn.r3523 for OlexSys, GUI svn.r5532)
;
_audit_update_record
;
2019-08-20 deposited with the CCDC.	2020-03-23 downloaded from the CCDC.
;
_cell_angle_alpha 90
_cell_angle_beta 105.215(8)
_cell_angle_gamma 90
_cell_formula_units_Z 6
_cell_length_a 10.2702(8)
_cell_length_b 20.6229(13)
_cell_length_c 10.9839(10)
_cell_measurement_reflns_used 2529
_cell_measurement_temperature 298(2)
_cell_measurement_theta_max 29.2936
_cell_measurement_theta_min 3.1549
_cell_volume 2244.9(3)
_computing_cell_refinement
'CrysAlisPro, Agilent Technologies, Version 1.171.36.21 (release 14-08-2012 CrysAlis171 .NET) (compiled Sep 14 2012,17:21:16)'
_computing_data_collection
'CrysAlisPro, Agilent Technologies, Version 1.171.36.21 (release 14-08-2012 CrysAlis171 .NET) (compiled Sep 14 2012,17:21:16)'
_computing_data_reduction
'CrysAlisPro, Agilent Technologies, Version 1.171.36.21 (release 14-08-2012 CrysAlis171 .NET) (compiled Sep 14 2012,17:21:16)'
_computing_molecular_graphics 'Olex2 (Dolomanov et al., 2009)'
_computing_publication_material 'Olex2 (Dolomanov et al., 2009)'
_computing_structure_refinement 'olex2.refine (Bourhis et al., 2015)'
_computing_structure_solution 'ShelXS (Sheldrick, 2008)'
_diffrn_ambient_temperature 298(2)
_diffrn_detector CCD
_diffrn_detector_area_resol_mean 15.9821
_diffrn_detector_type 'Rigaku Saturn724+'
_diffrn_measured_fraction_theta_full 0.9972
_diffrn_measured_fraction_theta_max 0.8619
_diffrn_measurement_details
;
#__ type_ start__ end____ width___ exp.time_
  1 omega  -80.00  -38.00   1.0000   46.0900
omega____ theta____ kappa____ phi______ frames
    -      -17.0272  -77.0000   90.0000 42

#__ type_ start__ end____ width___ exp.time_
  2 omega  -31.00    6.00   1.0000   46.0900
omega____ theta____ kappa____ phi______ frames
    -      -17.0272  -77.0000   60.0000 37

#__ type_ start__ end____ width___ exp.time_
  3 omega  -85.00  -60.00   1.0000   46.0900
omega____ theta____ kappa____ phi______ frames
    -      -17.0272  -77.0000   60.0000 25

#__ type_ start__ end____ width___ exp.time_
  4 omega  -16.00   34.00   1.0000   46.0900
omega____ theta____ kappa____ phi______ frames
    -       19.8397  -57.0000 -150.0000 50

#__ type_ start__ end____ width___ exp.time_
  5 omega   -2.00   84.00   1.0000   46.0900
omega____ theta____ kappa____ phi______ frames
    -       19.8397   57.0000  -30.0000 86

#__ type_ start__ end____ width___ exp.time_
  6 omega  -43.00   -2.00   1.0000   46.0900
omega____ theta____ kappa____ phi______ frames
    -      -17.0272   37.0000   60.0000 41
;
_diffrn_measurement_device 'AFC12 (Right): Kappa 3 circle'
_diffrn_measurement_device_type 'Xcalibur, Eos'
_diffrn_measurement_method '\w scans'
_diffrn_measurement_specimen_support 'Mitegen 50um'
_diffrn_orient_matrix_UB_11 0.0426048000
_diffrn_orient_matrix_UB_12 0.0274462000
_diffrn_orient_matrix_UB_13 0.0170147000
_diffrn_orient_matrix_UB_21 0.0551108000
_diffrn_orient_matrix_UB_22 -0.0207078000
_diffrn_orient_matrix_UB_23 0.0270855000
_diffrn_orient_matrix_UB_31 0.0163965000
_diffrn_orient_matrix_UB_32 -0.0016545000
_diffrn_orient_matrix_UB_33 -0.0587266000
_diffrn_radiation_collimation 0.3
_diffrn_radiation_monochromator graphite
_diffrn_radiation_probe x-ray
_diffrn_radiation_type 'Mo K\a'
_diffrn_radiation_wavelength 0.71073
_diffrn_reflns_av_R_equivalents 0.0514
_diffrn_reflns_av_unetI/netI 0.0611
_diffrn_reflns_limit_h_max 13
_diffrn_reflns_limit_h_min -13
_diffrn_reflns_limit_k_max 25
_diffrn_reflns_limit_k_min -27
_diffrn_reflns_limit_l_max 14
_diffrn_reflns_limit_l_min -14
_diffrn_reflns_number 12603
_diffrn_reflns_theta_full 25.0000
_diffrn_reflns_theta_max 29.36
_diffrn_reflns_theta_min 3.31
_diffrn_source 'Rotating Anode'
_diffrn_source_current 24.0
_diffrn_source_power 1.2
_diffrn_source_target Mo
_diffrn_source_type 'Rotating Anode'
_diffrn_source_voltage 50.0
_exptl_absorpt_coefficient_mu 0.074
_exptl_absorpt_correction_T_max 1.00000
_exptl_absorpt_correction_T_min 0.64687
_exptl_absorpt_correction_type multi-scan
_exptl_absorpt_process_details
;
CrysAlisPro, Agilent Technologies,
Version 1.171.36.21 (release 14-08-2012 CrysAlis171 .NET)
(compiled Sep 14 2012,17:21:16)
Empirical absorption correction using spherical harmonics,
 implemented in SCALE3 ABSPACK scaling algorithm.
;
_exptl_crystal_colour colourless
_exptl_crystal_colour_primary colourless
_exptl_crystal_density_diffrn 1.1407
_exptl_crystal_description needle
_exptl_crystal_F_000 840.3857
_exptl_crystal_size_max 0.8
_exptl_crystal_size_mid 0.16
_exptl_crystal_size_min 0.08
_refine_diff_density_max 0.4278
_refine_diff_density_min -0.3270
_refine_diff_density_rms 0.0726
_refine_ls_d_res_high 0.7248
_refine_ls_d_res_low 6.1508
_refine_ls_goodness_of_fit_ref 1.0743
_refine_ls_hydrogen_treatment constr
_refine_ls_matrix_type full
_refine_ls_number_constraints 56
_refine_ls_number_parameters 255
_refine_ls_number_reflns 5325
_refine_ls_number_restraints 0
_refine_ls_restrained_S_all 1.0743
_refine_ls_R_factor_all 0.1170
_refine_ls_R_factor_gt 0.0679
_refine_ls_shift/su_max 0.0000
_refine_ls_shift/su_mean 0.0000
_refine_ls_structure_factor_coef Fsqd
_refine_ls_weighting_details 'w=1/[\s^2^(Fo^2^)+(0.0981P)^2^+0.2357P] where P=(Fo^2^+2Fc^2^)/3'
_refine_ls_weighting_scheme calc
_refine_ls_wR_factor_gt 0.1846
_refine_ls_wR_factor_ref 0.2248
_reflns_Friedel_coverage 0.0
_reflns_limit_h_max 12
_reflns_limit_h_min -13
_reflns_limit_k_max 27
_reflns_limit_k_min 0
_reflns_limit_l_max 14
_reflns_limit_l_min 0
_reflns_number_gt 3032
_reflns_number_total 5325
_reflns_threshold_expression I>=2u(I)
_cod_data_source_file c9nj06161d2.cif
_cod_data_source_block CS-PKM-B-132-SS
_cod_depositor_comments
;Adding full bibliography for 7059421.cif.

 Adding full bibliography for 7059421.cif.
;
_cod_database_code 7059421
_chemical_oxdiff_formula 'C18 H20 N O3'
_chemical_oxdiff_usercomment 'COLOURLESS NEEDLE, 298K, 0.8 0.16 0.08'
_reflns_odcompleteness_completeness 99.73
_reflns_odcompleteness_iscentric 1
_reflns_odcompleteness_theta 26.32
_olex2_refinement_description
;
1. Fixed Uiso
 At 1.2 times of:
  All C(H) groups, All C(H,H) groups
 At 1.5 times of:
  All C(H,H,H) groups
2.a Ternary CH refined with riding coordinates:
 C5(H5), C6(H6), C9(H9), C19(H19)
2.b Secondary CH2 refined with riding coordinates:
 C8(H8a,H8b), C12(H12a,H12b), C13(H13a,H13b), C15(H15a,H15b), C16(H16a,H16b),
 C18(H18a,H18b), C20(H20a,H20b), C21(H21a,H21b), C22(H22a,H22b), C25(H25a,H25b)
2.c Aromatic/amide H refined with riding coordinates:
 C14(H14), C17(H17), C23(H23), C24(H24), C1a(H1a)
2.d Idealised Me refined as rotating group:
 C26(H26a,H26b,H26c), C1b(H1ba,H1bb,H1bc)
;
_olex2_submission_special_instructions 'No special instructions were received'

loop_
_space_group_symop_id
_space_group_symop_operation_xyz
1 x,y,z
2 -x,y+1/2,-z+1/2
3 -x,-y,-z
4 x,-y-1/2,z-1/2

loop_
_atom_site_label
_atom_site_type_symbol
_atom_site_fract_x
_atom_site_fract_y
_atom_site_fract_z
_atom_site_U_iso_or_equiv
_atom_site_adp_type
_atom_site_occupancy
_atom_site_refinement_flags_posn
O1 O 0.69386(17) 0.87019(7) 0.42301(18) 0.0557(5) Uani 1.000000 .
N2 N 0.86903(17) 0.68802(8) 0.55755(18) 0.0410(5) Uani 1.000000 .
O3 O 0.54273(18) 0.83852(8) 0.52556(19) 0.0637(5) Uani 1.000000 .
O4 O 0.8194(2) 0.77954(9) 0.6507(2) 0.0764(6) Uani 1.000000 .
C5 C 0.9810(2) 0.67113(10) 0.6686(2) 0.0407(5) Uani 1.000000 .
H5 H 1.0084(2) 0.62709(10) 0.6527(2) 0.0488(6) Uiso 1.000000 R
C6 C 0.6729(2) 0.75741(10) 0.4489(2) 0.0409(5) Uani 1.000000 .
H6 H 0.7034(2) 0.75758(10) 0.3715(2) 0.0490(6) Uiso 1.000000 R
C7 C 0.5578(2) 0.70933(10) 0.4330(2) 0.0430(5) Uani 1.000000 .
C8 C 0.9613(2) 0.62767(12) 0.4021(2) 0.0520(6) Uani 1.000000 .
H8a H 0.9966(2) 0.66799(12) 0.3783(2) 0.0624(7) Uiso 1.000000 R
H8b H 1.0314(2) 0.60766(12) 0.4681(2) 0.0624(7) Uiso 1.000000 R
C9 C 0.8396(2) 0.64178(10) 0.4516(2) 0.0440(5) Uani 1.000000 .
H9 H 0.7718(2) 0.66220(10) 0.3825(2) 0.0528(7) Uiso 1.000000 R
C10 C 0.7944(2) 0.74207(10) 0.5611(2) 0.0464(6) Uani 1.000000 .
C11 C 0.6272(2) 0.82606(10) 0.4716(2) 0.0451(5) Uani 1.000000 .
C12 C 0.9419(2) 0.66746(13) 0.7924(3) 0.0565(7) Uani 1.000000 .
H12a H 0.9188(2) 0.71039(13) 0.8161(3) 0.0678(8) Uiso 1.000000 R
H12b H 0.8634(2) 0.63980(13) 0.7825(3) 0.0678(8) Uiso 1.000000 R
C13 C 1.1055(2) 0.71276(12) 0.6823(3) 0.0547(6) Uani 1.000000 .
H13a H 1.1301(2) 0.71390(12) 0.6029(3) 0.0656(8) Uiso 1.000000 R
H13b H 1.0865(2) 0.75676(12) 0.7037(3) 0.0656(8) Uiso 1.000000 R
C14 C 0.4980(3) 0.68344(12) 0.3158(3) 0.0547(6) Uani 1.000000 .
H14 H 0.5297(3) 0.69492(12) 0.2468(3) 0.0657(8) Uiso 1.000000 R
C15 C 0.7776(3) 0.57916(11) 0.4841(3) 0.0569(7) Uani 1.000000 .
H15a H 0.8417(3) 0.55738(11) 0.5526(3) 0.0683(8) Uiso 1.000000 R
H15b H 0.6978(3) 0.58917(11) 0.5121(3) 0.0683(8) Uiso 1.000000 R
C16 C 1.2219(2) 0.68538(15) 0.7851(3) 0.0649(7) Uani 1.000000 .
H16a H 1.2457(2) 0.64284(15) 0.7599(3) 0.0779(9) Uiso 1.000000 R
H16b H 1.3001(2) 0.71334(15) 0.7956(3) 0.0779(9) Uiso 1.000000 R
C17 C 0.5094(3) 0.69122(13) 0.5332(3) 0.0595(7) Uani 1.000000 .
H17 H 0.5486(3) 0.70793(13) 0.6131(3) 0.0714(8) Uiso 1.000000 R
C18 C 0.8585(4) 0.52063(13) 0.3181(3) 0.0798(9) Uani 1.000000 .
H18a H 0.8288(4) 0.49485(13) 0.2420(3) 0.0958(11) Uiso 1.000000 R
H18b H 0.9248(4) 0.49553(13) 0.3792(3) 0.0958(11) Uiso 1.000000 R
C19 C 0.6659(3) 0.93852(11) 0.4426(3) 0.0614(7) Uani 1.000000 .
H19 H 0.6528(3) 0.94377(11) 0.5272(3) 0.0737(9) Uiso 1.000000 R
C20 C 1.0585(3) 0.64037(15) 0.8953(3) 0.0672(8) Uani 1.000000 .
H20a H 1.0343(3) 0.64037(15) 0.9749(3) 0.0806(9) Uiso 1.000000 R
H20b H 1.0755(3) 0.59590(15) 0.8752(3) 0.0806(9) Uiso 1.000000 R
C21 C 0.9236(3) 0.58259(13) 0.2880(3) 0.0683(8) Uani 1.000000 .
H21a H 0.8615(3) 0.60472(13) 0.2186(3) 0.0820(10) Uiso 1.000000 R
H21b H 1.0041(3) 0.57187(13) 0.2617(3) 0.0820(10) Uiso 1.000000 R
C22 C 0.7397(3) 0.53474(13) 0.3704(3) 0.0770(9) Uani 1.000000 .
H22a H 0.7050(3) 0.49430(13) 0.3943(3) 0.0924(11) Uiso 1.000000 R
H22b H 0.6687(3) 0.55484(13) 0.3054(3) 0.0924(11) Uiso 1.000000 R
C23 C 0.3913(3) 0.64053(15) 0.3001(3) 0.0757(9) Uani 1.000000 .
H23 H 0.3517(3) 0.62354(15) 0.2205(3) 0.0909(10) Uiso 1.000000 R
C24 C 0.4024(3) 0.64812(15) 0.5160(4) 0.0793(10) Uani 1.000000 .
H24 H 0.3703(3) 0.63624(15) 0.5845(4) 0.0952(12) Uiso 1.000000 R
C25 C 1.1850(3) 0.68009(16) 0.9083(3) 0.0727(8) Uani 1.000000 .
H25a H 1.2589(3) 0.66010(16) 0.9706(3) 0.0872(10) Uiso 1.000000 R
H25b H 1.1712(3) 0.72318(16) 0.9381(3) 0.0872(10) Uiso 1.000000 R
C26 C 0.5409(3) 0.95834(16) 0.3478(4) 0.0982(12) Uani 1.000000 .
H26a H 0.5522(10) 0.9523(12) 0.2646(4) 0.1473(19) Uiso 1.000000 GR
H26b H 0.4667(6) 0.9323(9) 0.3577(17) 0.1473(19) Uiso 1.000000 GR
H26c H 0.5226(15) 1.0032(4) 0.3599(16) 0.1473(19) Uiso 1.000000 GR
C1a C 0.3437(3) 0.62296(16) 0.3996(4) 0.0836(10) Uani 1.000000 .
H1a H 0.2720(3) 0.59411(16) 0.3885(4) 0.1003(12) Uiso 1.000000 R
C1b C 0.7890(3) 0.97575(14) 0.4346(4) 0.0883(11) Uani 1.000000 .
H1ba H 0.8670(5) 0.9581(8) 0.4934(18) 0.1324(16) Uiso 1.000000 GR
H1bb H 0.7999(15) 0.9725(11) 0.3506(7) 0.1324(16) Uiso 1.000000 GR
H1bc H 0.7787(12) 1.0205(3) 0.455(3) 0.1324(16) Uiso 1.000000 GR

loop_
_atom_site_aniso_label
_atom_site_aniso_U_11
_atom_site_aniso_U_22
_atom_site_aniso_U_33
_atom_site_aniso_U_12
_atom_site_aniso_U_13
_atom_site_aniso_U_23
O1 0.0608(11) 0.0332(8) 0.0771(13) 0.0101(7) 0.0250(10) 0.0035(8)
N2 0.0395(10) 0.0309(9) 0.0469(11) 0.0040(7) 0.0012(8) -0.0029(8)
O3 0.0662(12) 0.0541(10) 0.0788(14) 0.0159(8) 0.0333(11) 0.0013(9)
O4 0.0801(13) 0.0503(10) 0.0757(14) 0.0253(9) -0.0208(10) -0.0226(10)
C5 0.0348(11) 0.0342(10) 0.0476(13) 0.0041(8) 0.0013(9) -0.0005(10)
C6 0.0374(11) 0.0353(11) 0.0481(14) 0.0075(8) 0.0081(10) 0.0009(10)
C7 0.0383(11) 0.0382(11) 0.0494(14) 0.0075(9) 0.0059(10) 0.0030(10)
C8 0.0532(14) 0.0474(13) 0.0520(15) 0.0098(10) 0.0077(12) -0.0004(11)
C9 0.0428(12) 0.0319(10) 0.0505(14) 0.0047(8) 0.0004(10) -0.0042(10)
C10 0.0485(13) 0.0321(11) 0.0508(15) 0.0046(9) -0.0008(10) -0.0043(11)
C11 0.0446(12) 0.0377(11) 0.0501(14) 0.0095(9) 0.0076(11) 0.0035(10)
C12 0.0473(13) 0.0623(15) 0.0603(16) 0.0061(11) 0.0147(12) 0.0080(13)
C13 0.0481(13) 0.0538(14) 0.0561(16) -0.0058(11) 0.0028(11) 0.0030(12)
C14 0.0540(14) 0.0524(14) 0.0515(16) 0.0042(11) 0.0027(12) 0.0008(12)
C15 0.0550(15) 0.0380(12) 0.0706(18) -0.0028(10) 0.0038(13) -0.0026(12)
C16 0.0392(13) 0.0761(18) 0.0711(19) -0.0053(12) -0.0002(12) -0.0006(15)
C17 0.0660(17) 0.0583(16) 0.0569(17) -0.0035(12) 0.0211(14) -0.0033(13)
C18 0.112(2) 0.0438(15) 0.065(2) 0.0237(15) -0.0098(17) -0.0121(14)
C19 0.0707(17) 0.0357(12) 0.073(2) 0.0156(11) 0.0107(14) 0.0004(12)
C20 0.0688(18) 0.084(2) 0.0468(16) 0.0149(15) 0.0126(14) 0.0126(14)
C21 0.083(2) 0.0604(16) 0.0535(17) 0.0261(14) 0.0047(15) -0.0075(14)
C22 0.087(2) 0.0390(14) 0.087(2) -0.0077(13) -0.0096(17) -0.0103(15)
C23 0.0642(18) 0.0700(18) 0.079(2) -0.0091(14) -0.0059(16) -0.0113(16)
C24 0.076(2) 0.0708(19) 0.105(3) -0.0080(16) 0.049(2) 0.0056(19)
C25 0.0631(17) 0.087(2) 0.0553(18) 0.0063(15) -0.0065(14) -0.0084(16)
C26 0.092(2) 0.0633(19) 0.113(3) 0.0221(17) -0.019(2) 0.0096(19)
C1a 0.0599(19) 0.076(2) 0.113(3) -0.0196(15) 0.0192(19) -0.014(2)
C1b 0.093(2) 0.0465(15) 0.120(3) -0.0076(15) 0.018(2) -0.0006(18)

loop_
_atom_type_symbol
_atom_type_scat_dispersion_real
_atom_type_scat_dispersion_imag
_atom_type_scat_Cromer_Mann_a1
_atom_type_scat_Cromer_Mann_a2
_atom_type_scat_Cromer_Mann_a3
_atom_type_scat_Cromer_Mann_a4
_atom_type_scat_Cromer_Mann_b1
_atom_type_scat_Cromer_Mann_b2
_atom_type_scat_Cromer_Mann_b3
_atom_type_scat_Cromer_Mann_b4
_atom_type_scat_Cromer_Mann_c
_atom_type_scat_source
_atom_type_scat_dispersion_source
H 0.00000 0.00000 0.49300 0.32291 0.14019 0.04081 10.51090 26.12570 3.14236 57.79970 0.0030380000826 'International Tables Volume C Table 6.1.1.4 (pp. 500-502)' 'Henke, Gullikson and Davis, At. Data and Nucl. Data Tables, 1993, 54, 2'
C 0.00347 0.00161 2.31000 1.02000 1.58860 0.86500 20.84390 10.20750 0.56870 51.65120 0.215599998832 'International Tables Volume C Table 6.1.1.4 (pp. 500-502)' 'Henke, Gullikson and Davis, At. Data and Nucl. Data Tables, 1993, 54, 2'
O 0.01158 0.00611 3.04850 2.28680 1.54630 0.86700 13.27710 5.70110 0.32390 32.90890 0.250800013542 'International Tables Volume C Table 6.1.1.4 (pp. 500-502)' 'Henke, Gullikson and Davis, At. Data and Nucl. Data Tables, 1993, 54, 2'
N 0.00653 0.00323 12.21260 3.13220 2.01250 1.16630 0.00570 9.89330 28.99750 0.58260 -11.5290002823 'International Tables Volume C Table 6.1.1.4 (pp. 500-502)' 'Henke, Gullikson and Davis, At. Data and Nucl. Data Tables, 1993, 54, 2'

loop_
_geom_angle_atom_site_label_1
_geom_angle_atom_site_label_2
_geom_angle_atom_site_label_3
_geom_angle
_geom_angle_site_symmetry_1
_geom_angle_site_symmetry_3
_geom_angle_publ_flag
C19 O1 C11 117.21(18) . . ?
C9 N2 C5 116.87(16) . . ?
C10 N2 C5 119.42(18) . . ?
C10 N2 C9 123.58(18) . . ?
C12 C5 N2 114.76(17) . . ?
C13 C5 N2 113.66(18) . . ?
C13 C5 C12 110.7(2) . . ?
C10 C6 C7 113.66(18) . . ?
C11 C6 C7 111.06(17) . . ?
C11 C6 C10 106.17(18) . . ?
C14 C7 C6 120.2(2) . . ?
C17 C7 C6 121.3(2) . . ?
C17 C7 C14 118.5(2) . . ?
C21 C8 C9 110.9(2) . . ?
C8 C9 N2 112.97(18) . . ?
C15 C9 N2 112.00(19) . . ?
C15 C9 C8 110.88(18) . . ?
O4 C10 N2 122.7(2) . . ?
C6 C10 N2 119.38(19) . . ?
C6 C10 O4 117.97(19) . . ?
O3 C11 O1 124.5(2) . . ?
C6 C11 O1 110.75(18) . . ?
C6 C11 O3 124.8(2) . . ?
C20 C12 C5 110.05(19) . . ?
C16 C13 C5 110.0(2) . . ?
C23 C14 C7 120.5(3) . . ?
C22 C15 C9 110.6(2) . . ?
C25 C16 C13 111.1(2) . . ?
C24 C17 C7 120.3(3) . . ?
C22 C18 C21 111.5(2) . . ?
C26 C19 O1 109.2(2) . . ?
C1b C19 O1 106.4(2) . . ?
C1b C19 C26 113.9(3) . . ?
C25 C20 C12 111.2(2) . . ?
C18 C21 C8 111.4(2) . . ?
C18 C22 C15 111.9(2) . . ?
C1a C23 C14 120.7(3) . . ?
C1a C24 C17 120.7(3) . . ?
C20 C25 C16 111.6(2) . . ?
C24 C1a C23 119.3(3) . . ?

loop_
_geom_bond_atom_site_label_1
_geom_bond_atom_site_label_2
_geom_bond_distance
_geom_bond_site_symmetry_2
_geom_bond_publ_flag
O1 C11 1.332(3) . ?
O1 C19 1.465(3) . ?
N2 C5 1.481(3) . ?
N2 C9 1.474(3) . ?
N2 C10 1.359(3) . ?
O3 C11 1.200(3) . ?
O4 C10 1.225(3) . ?
C5 C12 1.517(3) . ?
C5 C13 1.514(3) . ?
C6 C7 1.518(3) . ?
C6 C10 1.539(3) . ?
C6 C11 1.533(3) . ?
C7 C14 1.380(3) . ?
C7 C17 1.373(3) . ?
C8 C9 1.516(3) . ?
C8 C21 1.526(4) . ?
C9 C15 1.524(3) . ?
C12 C20 1.521(4) . ?
C13 C16 1.521(4) . ?
C14 C23 1.384(4) . ?
C15 C22 1.515(4) . ?
C16 C25 1.503(4) . ?
C17 C24 1.387(4) . ?
C18 C21 1.518(4) . ?
C18 C22 1.507(5) . ?
C19 C26 1.482(4) . ?
C19 C1b 1.501(4) . ?
C20 C25 1.511(4) . ?
C23 C1a 1.358(5) . ?
C24 C1a 1.365(5) . ?
